data_1545978
loop_
_publ_author_name
'Wheatley, Andrew'
'Peel, Andrew'
'Ackroyd, Ryan'

_publ_section_title
;
 Metal exchange in lithiocuprates: implications for our understanding of
 structure and reactivity
;
_journal_name_full 'Chem. Sci.'
_journal_paper_doi 10.1039/C7SC01423F
_journal_year 2017
_chemical_formula_moiety 'C36 H72 Cu2.70 Li1.30 N4'
_chemical_formula_sum 'C36 H72 Cu2.7 Li1.3 N4'
_chemical_formula_weight 741.41
_space_group_crystal_system monoclinic
_space_group_IT_number 14
_space_group_name_Hall '-P 2ybc'
_space_group_name_H-M_alt 'P 1 21/c 1'
_symmetry_space_group_name_Hall '-P 2ybc'
_symmetry_space_group_name_H-M 'P 1 21/c 1'
_atom_sites_solution_hydrogens geom
_audit_creation_method SHELXL-2016/4
_audit_update_record
;
2017-03-26 deposited with the CCDC.
2017-05-03 downloaded from the CCDC.
;
_cell_angle_alpha 90
_cell_angle_beta 108.6770(10)
_cell_angle_gamma 90
_cell_formula_units_Z 4
_cell_length_a 11.6661(3)
_cell_length_b 22.7624(5)
_cell_length_c 15.2664(4)
_cell_measurement_reflns_used 9961
_cell_measurement_temperature 180(2)
_cell_measurement_theta_max 58.70
_cell_measurement_theta_min 3.621
_cell_volume 3840.48(17)
_computing_cell_refinement 'SAINT (Bruker, 2016)'
_computing_data_collection 'APEX3 (Bruker, 2016)'
_computing_data_reduction SAINT
_computing_molecular_graphics 'Mercury (Macrae et al., 2008)'
_computing_publication_material SHELXL
_computing_structure_refinement 'SHELXL-2016/4 (Sheldrick, 2016)'
_computing_structure_solution 'SHELXT 2014/4 (Sheldrick, 2014)'
_diffrn_ambient_temperature 180(2)
_diffrn_measured_fraction_theta_full 0.989
_diffrn_measured_fraction_theta_max 0.989
_diffrn_measurement_device_type 'Bruker D8-QUEST PHOTON-100'
_diffrn_measurement_method 'Thin slice \w and \f scans'
_diffrn_radiation_source 'Incoatec I\mS Cu microsource'
_diffrn_radiation_type CuK\a
_diffrn_radiation_wavelength 1.54184
_diffrn_reflns_av_R_equivalents 0.0469
_diffrn_reflns_av_unetI/netI 0.0554
_diffrn_reflns_Laue_measured_fraction_full 0.989
_diffrn_reflns_Laue_measured_fraction_max 0.989
_diffrn_reflns_limit_h_max 12
_diffrn_reflns_limit_h_min -12
_diffrn_reflns_limit_k_max 25
_diffrn_reflns_limit_k_min -23
_diffrn_reflns_limit_l_max 16
_diffrn_reflns_limit_l_min -15
_diffrn_reflns_number 19840
_diffrn_reflns_point_group_measured_fraction_full 0.989
_diffrn_reflns_point_group_measured_fraction_max 0.989
_diffrn_reflns_theta_full 59.106
_diffrn_reflns_theta_max 59.106
_diffrn_reflns_theta_min 3.621
_exptl_absorpt_coefficient_mu 1.952
_exptl_absorpt_correction_T_max 0.7516
_exptl_absorpt_correction_T_min 0.6334
_exptl_absorpt_correction_type multi-scan
_exptl_absorpt_process_details
;
multi-scan from symmetry-related measurements 'SADABS (Bruker, 2016)' 
;
_exptl_crystal_colour colourless
_exptl_crystal_density_diffrn 1.282
_exptl_crystal_description needle
_exptl_crystal_F_000 1593
_exptl_crystal_size_max 0.180
_exptl_crystal_size_mid 0.040
_exptl_crystal_size_min 0.030
_refine_diff_density_max 0.787
_refine_diff_density_min -0.382
_refine_diff_density_rms 0.068
_refine_ls_extinction_method none
_refine_ls_goodness_of_fit_ref 1.055
_refine_ls_hydrogen_treatment constr
_refine_ls_matrix_type full
_refine_ls_number_parameters 417
_refine_ls_number_reflns 5479
_refine_ls_number_restraints 6
_refine_ls_restrained_S_all 1.057
_refine_ls_R_factor_all 0.0741
_refine_ls_R_factor_gt 0.0501
_refine_ls_shift/su_max 0.001
_refine_ls_shift/su_mean 0.000
_refine_ls_structure_factor_coef Fsqd
_refine_ls_weighting_details 'w=1/[\s^2^(Fo^2^)+(0.0391P)^2^+7.8952P] where P=(Fo^2^+2Fc^2^)/3'
_refine_ls_weighting_scheme calc
_refine_ls_wR_factor_gt 0.1085
_refine_ls_wR_factor_ref 0.1167
_reflns_Friedel_coverage 0.000
_reflns_number_gt 4185
_reflns_number_total 5479
_reflns_threshold_expression 'I > 2\s(I)'
_cod_data_source_file c7sc01423f2.cif
_cod_data_source_block aw1532
_cod_original_formula_sum 'C36 H72 Cu2.70 Li1.30 N4'
_cod_database_code 1545978
_shelx_shelxl_version_number 2016/4
_shelx_space_group_comment
;
The symmetry employed for this shelxl refinement is uniquely defined
by the following loop, which should always be used as a source of
symmetry information in preference to the above space-group names.
They are only intended as comments.
;
_shelx_estimated_absorpt_t_min 0.720
_shelx_estimated_absorpt_t_max 0.944

loop_
_space_group_symop_operation_xyz
'x, y, z'
'-x, y+1/2, -z+1/2'
'-x, -y, -z'
'x, -y-1/2, z-1/2'

loop_
_atom_site_label
_atom_site_type_symbol
_atom_site_fract_x
_atom_site_fract_y
_atom_site_fract_z
_atom_site_U_iso_or_equiv
_atom_site_adp_type
_atom_site_occupancy
_atom_site_site_symmetry_order
_atom_site_calc_flag
_atom_site_refinement_flags_posn
_atom_site_refinement_flags_adp
_atom_site_refinement_flags_occupancy
_atom_site_disorder_assembly
_atom_site_disorder_group
LI1 Li 0.12917(7) 0.37763(3) 0.72652(5) 0.0220(3) Uani 0.253(3) 1 d . . P A 1
LI2 Li 0.26248(5) 0.47773(3) 0.74732(4) 0.0195(2) Uani 0.056(3) 1 d . . P A 1
LI3 Li 0.45837(7) 0.41948(3) 0.73345(5) 0.0203(3) Uani 0.304(3) 1 d . . P A 1
LI4 Li 0.32890(14) 0.31696(7) 0.71233(11) 0.0252(7) Uani 0.690(3) 1 d . . P A 1
CU1 Cu 0.12917(7) 0.37763(3) 0.72652(5) 0.0220(3) Uani 0.747(3) 1 d . . P A 2
CU2 Cu 0.26248(5) 0.47773(3) 0.74732(4) 0.0195(2) Uani 0.944(3) 1 d . . P A 2
CU3 Cu 0.45837(7) 0.41948(3) 0.73345(5) 0.0203(3) Uani 0.696(3) 1 d . . P A 2
CU4 Cu 0.32890(14) 0.31696(7) 0.71233(11) 0.0252(7) Uani 0.310(3) 1 d . . P A 2
N3 N 0.4061(3) 0.50181(14) 0.7211(2) 0.0183(8) Uani 1 1 d . . . . .
N2 N 0.1161(3) 0.45727(15) 0.7735(2) 0.0236(8) Uani 1 1 d . . . . .
N1 N 0.1500(3) 0.30044(15) 0.6779(2) 0.0249(8) Uani 1 1 d . . . . .
N4 N 0.5050(3) 0.33665(15) 0.7476(3) 0.0307(9) Uani 1 1 d . . . . .
C19 C 0.3844(4) 0.52504(17) 0.6246(3) 0.0220(9) Uani 1 1 d . . . . .
C10 C 0.1288(4) 0.45625(19) 0.8749(3) 0.0253(10) Uani 1 1 d . . . . .
C25 C 0.3249(4) 0.4759(2) 0.5575(3) 0.0318(11) Uani 1 1 d . . . . .
H25A H 0.310022 0.489367 0.493871 0.048 Uiso 1 1 calc R U . . .
H25B H 0.247863 0.465031 0.566109 0.048 Uiso 1 1 calc R U . . .
H25C H 0.378498 0.441577 0.569401 0.048 Uiso 1 1 calc R U . . .
C20 C 0.5048(4) 0.54039(19) 0.6101(3) 0.0289(11) Uani 1 1 d . . . . .
H20A H 0.550407 0.503644 0.610598 0.035 Uiso 1 1 calc R U . . .
H20B H 0.487924 0.558571 0.548317 0.035 Uiso 1 1 calc R U . . .
C14 C 0.0112(4) 0.4938(2) 0.7152(3) 0.0299(11) Uani 1 1 d . . . . .
C23 C 0.4850(4) 0.54036(18) 0.7964(3) 0.0270(10) Uani 1 1 d . . . . .
C1 C 0.1348(4) 0.24845(19) 0.7340(3) 0.0320(11) Uani 1 1 d . . . . .
C15 C 0.2234(4) 0.4096(2) 0.9210(3) 0.0350(12) Uani 1 1 d . . . . .
H15A H 0.235876 0.409022 0.987578 0.053 Uiso 1 1 calc R U . . .
H15B H 0.299847 0.419034 0.910381 0.053 Uiso 1 1 calc R U . . .
H15C H 0.194934 0.371021 0.894493 0.053 Uiso 1 1 calc R U . . .
C16 C 0.1742(5) 0.5142(2) 0.9261(3) 0.0395(12) Uani 1 1 d . . . . .
H16A H 0.196096 0.507775 0.992924 0.059 Uiso 1 1 calc R U . . .
H16B H 0.110174 0.543891 0.906937 0.059 Uiso 1 1 calc R U . . .
H16C H 0.245403 0.527899 0.911106 0.059 Uiso 1 1 calc R U . . .
C24 C 0.2983(4) 0.5781(2) 0.5980(3) 0.0343(12) Uani 1 1 d . . . . .
H24A H 0.270019 0.582712 0.530601 0.051 Uiso 1 1 calc R U . . .
H24B H 0.341366 0.613721 0.626695 0.051 Uiso 1 1 calc R U . . .
H24C H 0.228807 0.571684 0.619653 0.051 Uiso 1 1 calc R U . . .
C17 C -0.0018(4) 0.4833(2) 0.6140(3) 0.0356(12) Uani 1 1 d . . . . .
H17A H -0.066964 0.508073 0.574903 0.053 Uiso 1 1 calc R U . . .
H17B H -0.021249 0.441900 0.598690 0.053 Uiso 1 1 calc R U . . .
H17C H 0.074288 0.493187 0.603151 0.053 Uiso 1 1 calc R U . . .
C27 C 0.5158(4) 0.5067(2) 0.8871(3) 0.0386(12) Uani 1 1 d . . . . .
H27A H 0.564501 0.531613 0.937663 0.058 Uiso 1 1 calc R U . . .
H27B H 0.561800 0.471296 0.883178 0.058 Uiso 1 1 calc R U . . .
H27C H 0.440956 0.495399 0.898817 0.058 Uiso 1 1 calc R U . . .
C21 C 0.5829(4) 0.5815(2) 0.6817(3) 0.0386(12) Uani 1 1 d . . . . .
H21A H 0.542576 0.620220 0.677387 0.046 Uiso 1 1 calc R U . . .
H21B H 0.661466 0.587383 0.671118 0.046 Uiso 1 1 calc R U . . .
C5 C 0.0750(5) 0.2977(2) 0.5785(3) 0.0389(12) Uani 1 1 d . . . . .
C2 C 0.1491(5) 0.1901(2) 0.6870(4) 0.0429(13) Uani 1 1 d . . . . .
H2A H 0.233849 0.186409 0.687395 0.052 Uiso 1 1 calc R U . . .
H2B H 0.132222 0.156965 0.722928 0.052 Uiso 1 1 calc R U . . .
C13 C -0.1067(4) 0.4752(2) 0.7306(3) 0.0439(13) Uani 1 1 d . . . . .
H13A H -0.126803 0.434385 0.708337 0.053 Uiso 1 1 calc R U . . .
H13B H -0.173321 0.501060 0.694572 0.053 Uiso 1 1 calc R U . . .
C22 C 0.6033(4) 0.5550(2) 0.7776(3) 0.0381(12) Uani 1 1 d . . . . .
H22A H 0.650460 0.583001 0.825099 0.046 Uiso 1 1 calc R U . . .
H22B H 0.651801 0.518631 0.783407 0.046 Uiso 1 1 calc R U . . .
C18 C 0.0303(4) 0.5606(2) 0.7302(3) 0.0445(13) Uani 1 1 d . . . . .
H18A H -0.030862 0.581690 0.681019 0.067 Uiso 1 1 calc R U . . .
H18B H 0.111176 0.571202 0.728862 0.067 Uiso 1 1 calc R U . . .
H18C H 0.022820 0.571376 0.790291 0.067 Uiso 1 1 calc R U . . .
C11 C 0.0103(4) 0.4389(2) 0.8898(3) 0.0411(13) Uani 1 1 d . . . . .
H11A H 0.019617 0.441740 0.956387 0.049 Uiso 1 1 calc R U . . .
H11B H -0.008907 0.397615 0.870343 0.049 Uiso 1 1 calc R U . . .
C26 C 0.4227(5) 0.5973(2) 0.8119(3) 0.0440(13) Uani 1 1 d . . . . .
H26A H 0.470824 0.615442 0.870267 0.066 Uiso 1 1 calc R U . . .
H26B H 0.341755 0.588054 0.814375 0.066 Uiso 1 1 calc R U . . .
H26C H 0.415888 0.624570 0.760793 0.066 Uiso 1 1 calc R U . . .
C33 C 0.5139(4) 0.3403(2) 0.9098(3) 0.0466(14) Uani 1 1 d . . . . .
H33A H 0.488293 0.381504 0.901018 0.070 Uiso 1 1 calc R U . . .
H33B H 0.565096 0.334234 0.973942 0.070 Uiso 1 1 calc R U . . .
H33C H 0.442445 0.314953 0.896193 0.070 Uiso 1 1 calc R U . . .
C9 C 0.1206(5) 0.3461(2) 0.5285(3) 0.0473(14) Uani 1 1 d . . . . .
H9A H 0.071788 0.346371 0.462957 0.071 Uiso 1 1 calc R U . . .
H9B H 0.205452 0.338682 0.534321 0.071 Uiso 1 1 calc R U . . .
H9C H 0.113695 0.384243 0.556157 0.071 Uiso 1 1 calc R U . . .
C32 C 0.5556(4) 0.3148(2) 0.6746(4) 0.0416(13) Uani 1 1 d . . . . .
C12 C -0.0946(4) 0.4788(3) 0.8345(4) 0.0525(15) Uani 1 1 d . . . . .
H12A H -0.078568 0.519832 0.856322 0.063 Uiso 1 1 calc R U . . .
H12B H -0.170911 0.465841 0.843812 0.063 Uiso 1 1 calc R U . . .
C28 C 0.5855(5) 0.3251(2) 0.8445(4) 0.0499(14) Uani 1 1 d . . . . .
C6 C 0.0177(5) 0.2477(2) 0.7581(4) 0.0536(15) Uani 1 1 d . . . . .
H6A H 0.020661 0.215676 0.801684 0.080 Uiso 1 1 calc R U . . .
H6B H -0.050922 0.241618 0.701661 0.080 Uiso 1 1 calc R U . . .
H6C H 0.008151 0.285233 0.786338 0.080 Uiso 1 1 calc R U . . .
C3 C 0.0646(6) 0.1862(2) 0.5875(4) 0.0575(16) Uani 1 1 d . . . . .
H3A H -0.020788 0.186973 0.586236 0.069 Uiso 1 1 calc R U . . .
H3B H 0.078772 0.149088 0.558802 0.069 Uiso 1 1 calc R U . . .
C8 C -0.0618(4) 0.3089(2) 0.5601(4) 0.0546(15) Uani 1 1 d . . . . .
H8A H -0.100703 0.317939 0.494454 0.082 Uiso 1 1 calc R U . . .
H8B H -0.072136 0.342118 0.597681 0.082 Uiso 1 1 calc R U . . .
H8C H -0.098910 0.273734 0.576397 0.082 Uiso 1 1 calc R U . . .
C4 C 0.0903(6) 0.2390(2) 0.5339(4) 0.0592(16) Uani 1 1 d . . . . .
H4A H 0.034413 0.237842 0.469588 0.071 Uiso 1 1 calc R U . . .
H4B H 0.173980 0.236050 0.531682 0.071 Uiso 1 1 calc R U . . .
C31 C 0.5980(6) 0.2514(2) 0.6884(5) 0.0671(19) Uani 1 1 d . . . . .
H31A H 0.635711 0.240397 0.641115 0.080 Uiso 1 1 calc R U . . .
H31B H 0.528237 0.225073 0.681733 0.080 Uiso 1 1 calc R U . . .
C7 C 0.2383(5) 0.2491(2) 0.8255(4) 0.0586(16) Uani 1 1 d . . . . .
H7A H 0.228967 0.216220 0.863973 0.088 Uiso 1 1 calc R U . A 1
H7B H 0.236964 0.286204 0.857755 0.088 Uiso 1 1 calc R U . A 1
H7C H 0.315617 0.245427 0.813361 0.088 Uiso 1 1 calc R U . A 1
C29 C 0.6286(6) 0.2629(3) 0.8593(5) 0.076(2) Uani 1 1 d . . . . .
H29A H 0.558688 0.236571 0.852369 0.091 Uiso 1 1 calc R U . . .
H29B H 0.685061 0.258417 0.923026 0.091 Uiso 1 1 calc R U . . .
C34 C 0.7018(5) 0.3650(3) 0.8744(5) 0.0735(19) Uani 1 1 d . . . . .
H34A H 0.679112 0.405689 0.855739 0.110 Uiso 1 1 calc R U . . .
H34B H 0.759453 0.351000 0.844464 0.110 Uiso 1 1 calc R U . . .
H34C H 0.739271 0.363198 0.941724 0.110 Uiso 1 1 calc R U . . .
C30 C 0.6938(6) 0.2446(3) 0.7889(5) 0.084(2) Uani 1 1 d . . . . .
H30A H 0.722064 0.203435 0.799817 0.100 Uiso 1 1 calc R U . . .
H30B H 0.764642 0.270250 0.795629 0.100 Uiso 1 1 calc R U . . .
C36 C 0.6532(6) 0.3528(3) 0.6559(6) 0.094(3) Uani 1 1 d . U . . .
H36A H 0.670168 0.338077 0.600915 0.140 Uiso 1 1 calc R U . . .
H36B H 0.727246 0.351119 0.709239 0.140 Uiso 1 1 calc R U . . .
H36C H 0.624915 0.393507 0.645383 0.140 Uiso 1 1 calc R U . . .
C35 C 0.4507(6) 0.3129(3) 0.5835(4) 0.088(2) Uani 1 1 d . . . . .
H35A H 0.478073 0.294672 0.535557 0.131 Uiso 1 1 calc R U . A 1
H35B H 0.422715 0.352949 0.564818 0.131 Uiso 1 1 calc R U . A 1
H35C H 0.384084 0.289795 0.591969 0.131 Uiso 1 1 calc R U . A 1

loop_
_atom_site_aniso_label
_atom_site_aniso_U_11
_atom_site_aniso_U_22
_atom_site_aniso_U_33
_atom_site_aniso_U_23
_atom_site_aniso_U_13
_atom_site_aniso_U_12
LI1 0.0235(5) 0.0252(5) 0.0179(5) -0.0012(3) 0.0078(3) 0.0013(4)
LI2 0.0191(4) 0.0246(4) 0.0161(4) 0.0000(3) 0.0074(3) 0.0017(3)
LI3 0.0201(5) 0.0147(5) 0.0263(5) 0.0017(3) 0.0076(4) 0.0017(3)
LI4 0.0262(10) 0.0229(11) 0.0288(11) 0.0006(7) 0.0120(8) -0.0017(7)
CU1 0.0235(5) 0.0252(5) 0.0179(5) -0.0012(3) 0.0078(3) 0.0013(4)
CU2 0.0191(4) 0.0246(4) 0.0161(4) 0.0000(3) 0.0074(3) 0.0017(3)
CU3 0.0201(5) 0.0147(5) 0.0263(5) 0.0017(3) 0.0076(4) 0.0017(3)
CU4 0.0262(10) 0.0229(11) 0.0288(11) 0.0006(7) 0.0120(8) -0.0017(7)
N3 0.0190(18) 0.0181(18) 0.0172(18) -0.0003(14) 0.0048(15) -0.0013(14)
N2 0.0201(18) 0.033(2) 0.0197(19) -0.0001(16) 0.0086(15) 0.0075(16)
N1 0.0290(19) 0.025(2) 0.024(2) -0.0011(16) 0.0125(16) -0.0029(16)
N4 0.027(2) 0.020(2) 0.045(2) 0.0049(17) 0.0113(18) 0.0080(16)
C19 0.028(2) 0.023(2) 0.017(2) 0.0006(18) 0.0094(18) 0.002(2)
C10 0.025(2) 0.033(3) 0.018(2) 0.0007(19) 0.0089(19) 0.002(2)
C25 0.034(3) 0.041(3) 0.021(2) -0.001(2) 0.010(2) -0.004(2)
C20 0.031(3) 0.029(3) 0.032(3) 0.001(2) 0.018(2) -0.005(2)
C14 0.027(2) 0.040(3) 0.024(3) 0.001(2) 0.011(2) 0.007(2)
C23 0.035(3) 0.019(2) 0.023(2) 0.0027(19) 0.004(2) -0.003(2)
C1 0.036(3) 0.028(3) 0.034(3) -0.001(2) 0.015(2) -0.009(2)
C15 0.036(3) 0.047(3) 0.023(3) 0.005(2) 0.012(2) 0.006(2)
C16 0.057(3) 0.039(3) 0.028(3) -0.003(2) 0.022(2) 0.001(3)
C24 0.037(3) 0.038(3) 0.029(3) 0.014(2) 0.011(2) 0.009(2)
C17 0.030(3) 0.053(3) 0.022(2) 0.004(2) 0.006(2) 0.013(2)
C27 0.039(3) 0.042(3) 0.025(3) 0.001(2) -0.002(2) -0.009(2)
C21 0.040(3) 0.038(3) 0.040(3) 0.004(2) 0.018(2) -0.014(2)
C5 0.057(3) 0.034(3) 0.026(3) -0.002(2) 0.013(2) -0.001(2)
C2 0.053(3) 0.027(3) 0.057(4) -0.001(2) 0.029(3) -0.005(2)
C13 0.025(3) 0.066(4) 0.042(3) 0.013(3) 0.012(2) 0.013(3)
C22 0.039(3) 0.033(3) 0.037(3) -0.004(2) 0.005(2) -0.019(2)
C18 0.043(3) 0.045(3) 0.045(3) 0.003(3) 0.015(3) 0.019(3)
C11 0.037(3) 0.064(4) 0.027(3) -0.001(2) 0.018(2) 0.000(3)
C26 0.072(4) 0.025(3) 0.036(3) -0.008(2) 0.020(3) -0.003(3)
C33 0.045(3) 0.038(3) 0.050(3) 0.007(3) 0.007(3) -0.002(3)
C9 0.069(4) 0.044(3) 0.032(3) 0.005(2) 0.020(3) 0.004(3)
C32 0.035(3) 0.026(3) 0.071(4) 0.002(3) 0.027(3) 0.004(2)
C12 0.038(3) 0.076(4) 0.051(3) 0.010(3) 0.024(3) 0.004(3)
C28 0.048(3) 0.037(3) 0.057(4) 0.003(3) 0.005(3) 0.017(3)
C6 0.057(4) 0.050(3) 0.068(4) -0.004(3) 0.041(3) -0.013(3)
C3 0.088(4) 0.037(3) 0.050(4) -0.016(3) 0.025(3) -0.007(3)
C8 0.046(3) 0.052(4) 0.051(4) 0.002(3) -0.004(3) -0.008(3)
C4 0.102(5) 0.041(3) 0.035(3) -0.011(3) 0.023(3) -0.007(3)
C31 0.075(4) 0.032(3) 0.110(6) 0.000(3) 0.053(4) 0.012(3)
C7 0.076(4) 0.045(3) 0.047(4) 0.006(3) 0.009(3) -0.008(3)
C29 0.077(5) 0.056(4) 0.080(5) 0.012(3) 0.006(4) 0.021(4)
C34 0.038(3) 0.083(5) 0.092(5) -0.014(4) 0.010(3) -0.003(3)
C30 0.069(5) 0.040(4) 0.140(7) 0.013(4) 0.031(5) 0.012(3)
C36 0.094(5) 0.058(4) 0.167(7) -0.020(4) 0.095(5) -0.005(4)
C35 0.099(5) 0.096(6) 0.074(5) 0.002(4) 0.036(4) 0.043(4)

loop_
_atom_type_symbol
_atom_type_description
_atom_type_scat_dispersion_real
_atom_type_scat_dispersion_imag
_atom_type_scat_source
C C 0.0181 0.0091 'International Tables Vol C Tables 4.2.6.8 and 6.1.1.4'
H H 0.0000 0.0000 'International Tables Vol C Tables 4.2.6.8 and 6.1.1.4'
Li Li 0.0008 0.0003 'International Tables Vol C Tables 4.2.6.8 and 6.1.1.4'
N N 0.0311 0.0180 'International Tables Vol C Tables 4.2.6.8 and 6.1.1.4'
Cu Cu -1.9646 0.5888 'International Tables Vol C Tables 4.2.6.8 and 6.1.1.4'

loop_
_geom_angle_atom_site_label_1
_geom_angle_atom_site_label_2
_geom_angle_atom_site_label_3
_geom_angle
N1 LI1a N2 176.68(14)
N1 LI1a LI2 131.47(10)
N2 LI1a LI2 45.22(9)
N1 LI1a LI4 46.61(10)
N2 LI1a LI4 130.52(10)
LI2a LI1a LI4 87.88(4)
N3 LI2a N2 177.39(14)
N3 LI2a LI3 46.37(9)
N2 LI2a LI3 136.24(10)
N3 LI2a LI1 135.92(10)
N2 LI2a LI1 46.50(10)
LI3a LI2a LI1 92.64(3)
N4 LI3a N3 177.66(14)
N4 LI3a LI2 132.49(11)
N3 LI3a LI2 45.20(9)
N4 LI3a LI4 46.81(11)
N3 LI3a LI4 131.24(10)
LI2a LI3a LI4 88.80(4)
N4 LI4a N1 177.72(16)
N4 LI4a LI3 45.43(10)
N1 LI4a LI3 132.38(12)
N4 LI4a C7 121.44(17)
N1 LI4a C7 59.25(15)
LI3a LI4a C7 135.05(13)
N4 LI4a C35 58.86(19)
N1 LI4a C35 122.09(19)
LI3a LI4a C35 73.96(16)
C7 LI4a C35 144.0(2)
N4 LI4a LI1 133.06(12)
N1 LI4a LI1 44.68(10)
LI3a LI4a LI1 90.69(5)
C7 LI4a LI1 74.39(13)
C35 LI4a LI1 134.89(15)
N1 CU1b N2 176.68(14)
N1 CU1b CU2 131.47(10)
N2 CU1b CU2 45.22(9)
N1 CU1b CU4 46.61(10)
N2 CU1b CU4 130.52(10)
CU2b CU1b CU4 87.88(4)
N3 CU2b N2 177.39(14)
N3 CU2b CU3 46.37(9)
N2 CU2b CU3 136.24(10)
N3 CU2b CU1 135.92(10)
N2 CU2b CU1 46.50(10)
CU3b CU2b CU1 92.64(3)
N4 CU3b N3 177.66(14)
N4 CU3b CU2 132.49(11)
N3 CU3b CU2 45.20(9)
N4 CU3b CU4 46.81(11)
N3 CU3b CU4 131.24(10)
CU2b CU3b CU4 88.80(4)
N4 CU4b N1 177.72(16)
N4 CU4b CU3 45.43(10)
N1 CU4b CU3 132.38(12)
N4 CU4b CU1 133.06(12)
N1 CU4b CU1 44.68(10)
CU3b CU4b CU1 90.69(5)
C23 N3 C19 114.3(3)
C23 N3 LI2 111.6(2)
C19 N3 LI2 114.7(2)
C23 N3 CU2 111.6(2)
C19 N3 CU2 114.7(2)
C23 N3 CU3 112.9(2)
C19 N3 CU3 112.3(2)
CU2b N3 CU3 88.43(13)
C23 N3 LI3 112.9(2)
C19 N3 LI3 112.3(2)
LI2a N3 LI3 88.43(13)
C10 N2 C14 114.1(3)
C10 N2 LI2 114.5(2)
C14 N2 LI2 110.3(2)
C10 N2 CU2 114.5(2)
C14 N2 CU2 110.3(2)
C10 N2 CU1 111.5(2)
C14 N2 CU1 115.7(3)
CU2b N2 CU1 88.28(13)
C10 N2 LI1 111.5(2)
C14 N2 LI1 115.7(3)
LI2a N2 LI1 88.28(13)
C5 N1 C1 114.2(3)
C5 N1 LI1 108.7(3)
C1 N1 LI1 116.1(2)
C5 N1 CU1 108.7(3)
C1 N1 CU1 116.1(2)
C5 N1 CU4 119.6(3)
C1 N1 CU4 107.4(3)
CU1b N1 CU4 88.70(14)
C5 N1 LI4 119.6(3)
C1 N1 LI4 107.4(3)
LI1a N1 LI4 88.70(14)
C28 N4 C32 113.8(4)
C28 N4 LI3 110.0(3)
C32 N4 LI3 113.5(3)
C28 N4 CU3 110.0(3)
C32 N4 CU3 113.5(3)
C28 N4 CU4 119.4(3)
C32 N4 CU4 109.9(3)
CU3b N4 CU4 87.75(14)
C28 N4 LI4 119.4(3)
C32 N4 LI4 109.9(3)
LI3a N4 LI4 87.75(14)
N3 C19 C25 107.3(3)
N3 C19 C20 110.3(3)
C25 C19 C20 108.1(3)
N3 C19 C24 115.1(3)
C25 C19 C24 106.3(3)
C20 C19 C24 109.5(3)
N2 C10 C11 111.2(3)
N2 C10 C15 107.6(3)
C11 C10 C15 107.9(4)
N2 C10 C16 114.4(3)
C11 C10 C16 109.1(4)
C15 C10 C16 106.3(4)
C19 C25 H25A 109.5
C19 C25 H25B 109.5
H25A C25 H25B 109.5
C19 C25 H25C 109.5
H25A C25 H25C 109.5
H25B C25 H25C 109.5
C21 C20 C19 114.0(4)
C21 C20 H20A 108.8
C19 C20 H20A 108.8
C21 C20 H20B 108.8
C19 C20 H20B 108.8
H20A C20 H20B 107.7
N2 C14 C17 108.1(3)
N2 C14 C13 110.8(4)
C17 C14 C13 108.0(4)
N2 C14 C18 113.8(4)
C17 C14 C18 105.6(4)
C13 C14 C18 110.2(4)
N3 C23 C27 108.0(3)
N3 C23 C22 110.5(3)
C27 C23 C22 108.3(4)
N3 C23 C26 113.9(3)
C27 C23 C26 105.7(4)
C22 C23 C26 110.1(4)
N1 C1 C6 115.1(4)
N1 C1 C7 108.1(4)
C6 C1 C7 106.7(4)
N1 C1 C2 111.2(3)
C6 C1 C2 109.9(4)
C7 C1 C2 105.2(4)
C10 C15 H15A 109.5
C10 C15 H15B 109.5
H15A C15 H15B 109.5
C10 C15 H15C 109.5
H15A C15 H15C 109.5
H15B C15 H15C 109.5
C10 C16 H16A 109.5
C10 C16 H16B 109.5
H16A C16 H16B 109.5
C10 C16 H16C 109.5
H16A C16 H16C 109.5
H16B C16 H16C 109.5
C19 C24 H24A 109.5
C19 C24 H24B 109.5
H24A C24 H24B 109.5
C19 C24 H24C 109.5
H24A C24 H24C 109.5
H24B C24 H24C 109.5
C14 C17 H17A 109.5
C14 C17 H17B 109.5
H17A C17 H17B 109.5
C14 C17 H17C 109.5
H17A C17 H17C 109.5
H17B C17 H17C 109.5
C23 C27 H27A 109.5
C23 C27 H27B 109.5
H27A C27 H27B 109.5
C23 C27 H27C 109.5
H27A C27 H27C 109.5
H27B C27 H27C 109.5
C20 C21 C22 108.8(4)
C20 C21 H21A 109.9
C22 C21 H21A 109.9
C20 C21 H21B 109.9
C22 C21 H21B 109.9
H21A C21 H21B 108.3
N1 C5 C9 107.1(4)
N1 C5 C4 111.9(4)
C9 C5 C4 107.3(4)
N1 C5 C8 114.3(4)
C9 C5 C8 107.1(4)
C4 C5 C8 108.7(4)
C3 C2 C1 112.4(4)
C3 C2 H2A 109.1
C1 C2 H2A 109.1
C3 C2 H2B 109.1
C1 C2 H2B 109.1
H2A C2 H2B 107.8
C14 C13 C12 110.6(4)
C14 C13 H13A 109.5
C12 C13 H13A 109.5
C14 C13 H13B 109.5
C12 C13 H13B 109.5
H13A C13 H13B 108.1
C21 C22 C23 113.0(4)
C21 C22 H22A 109.0
C23 C22 H22A 109.0
C21 C22 H22B 109.0
C23 C22 H22B 109.0
H22A C22 H22B 107.8
C14 C18 H18A 109.5
C14 C18 H18B 109.5
H18A C18 H18B 109.5
C14 C18 H18C 109.5
H18A C18 H18C 109.5
H18B C18 H18C 109.5
C10 C11 C12 111.5(4)
C10 C11 H11A 109.3
C12 C11 H11A 109.3
C10 C11 H11B 109.3
C12 C11 H11B 109.3
H11A C11 H11B 108.0
C23 C26 H26A 109.5
C23 C26 H26B 109.5
H26A C26 H26B 109.5
C23 C26 H26C 109.5
H26A C26 H26C 109.5
H26B C26 H26C 109.5
C28 C33 H33A 109.5
C28 C33 H33B 109.5
H33A C33 H33B 109.5
C28 C33 H33C 109.5
H33A C33 H33C 109.5
H33B C33 H33C 109.5
C5 C9 H9A 109.5
C5 C9 H9B 109.5
H9A C9 H9B 109.5
C5 C9 H9C 109.5
H9A C9 H9C 109.5
H9B C9 H9C 109.5
N4 C32 C31 113.6(4)
N4 C32 C36 116.4(4)
C31 C32 C36 109.6(4)
N4 C32 C35 107.0(4)
C31 C32 C35 103.3(5)
C36 C32 C35 105.9(5)
C11 C12 C13 109.0(4)
C11 C12 H12A 109.9
C13 C12 H12A 109.9
C11 C12 H12B 109.9
C13 C12 H12B 109.9
H12A C12 H12B 108.3
C29 C28 N4 112.9(4)
C29 C28 C33 110.1(5)
N4 C28 C33 107.6(4)
C29 C28 C34 106.6(5)
N4 C28 C34 113.2(5)
C33 C28 C34 106.3(4)
C1 C6 H6A 109.5
C1 C6 H6B 109.5
H6A C6 H6B 109.5
C1 C6 H6C 109.5
H6A C6 H6C 109.5
H6B C6 H6C 109.5
C2 C3 C4 108.1(4)
C2 C3 H3A 110.1
C4 C3 H3A 110.1
C2 C3 H3B 110.1
C4 C3 H3B 110.1
H3A C3 H3B 108.4
C5 C8 H8A 109.5
C5 C8 H8B 109.5
H8A C8 H8B 109.5
C5 C8 H8C 109.5
H8A C8 H8C 109.5
H8B C8 H8C 109.5
C3 C4 C5 112.0(4)
C3 C4 H4A 109.2
C5 C4 H4A 109.2
C3 C4 H4B 109.2
C5 C4 H4B 109.2
H4A C4 H4B 107.9
C32 C31 C30 108.9(5)
C32 C31 H31A 109.9
C30 C31 H31A 109.9
C32 C31 H31B 109.9
C30 C31 H31B 109.9
H31A C31 H31B 108.3
C1 C7 LI4 77.5(3)
C1 C7 H7A 109.5
LI4a C7 H7A 160.0
C1 C7 H7B 109.5
LI4a C7 H7B 84.5
H7Aa C7 H7B 109.5
C1 C7 H7C 109.5
LI4a C7 H7C 51.1
H7Aa C7 H7C 109.5
H7Ba C7 H7C 109.5
C28 C29 C30 111.3(5)
C28 C29 H29A 109.4
C30 C29 H29A 109.4
C28 C29 H29B 109.4
C30 C29 H29B 109.4
H29A C29 H29B 108.0
C28 C34 H34A 109.5
C28 C34 H34B 109.5
H34A C34 H34B 109.5
C28 C34 H34C 109.5
H34A C34 H34C 109.5
H34B C34 H34C 109.5
C29 C30 C31 107.0(5)
C29 C30 H30A 110.3
C31 C30 H30A 110.3
C29 C30 H30B 110.3
C31 C30 H30B 110.3
H30A C30 H30B 108.6
C32 C36 H36A 109.5
C32 C36 H36B 109.5
H36A C36 H36B 109.5
C32 C36 H36C 109.5
H36A C36 H36C 109.5
H36B C36 H36C 109.5
C32 C35 LI4 78.3(3)
C32 C35 H35A 109.5
LI4a C35 H35A 155.3
C32 C35 H35B 109.5
LI4a C35 H35B 88.7
H35Aa C35 H35B 109.5
C32 C35 H35C 109.5
LI4a C35 H35C 46.9
H35Aa C35 H35C 109.5
H35Ba C35 H35C 109.5

loop_
_geom_bond_atom_site_label_1
_geom_bond_atom_site_label_2
_geom_bond_distance
LI1a N1 1.953(3)
LI1a N2 1.973(3)
LI1a LI2 2.7194(10)
LI1a LI4 2.7760(17)
LI2a N3 1.922(3)
LI2a N2 1.931(3)
LI2a LI3 2.7084(9)
LI3a N4 1.955(3)
LI3a N3 1.961(3)
LI3a LI4 2.7421(17)
LI4a N4 2.001(4)
LI4a N1 2.018(4)
LI4a C7 2.766(6)
LI4a C35 2.772(7)
CU1b N1 1.953(3)
CU1b N2 1.973(3)
CU1b CU2 2.7194(10)
CU1b CU4 2.7760(17)
CU2b N3 1.922(3)
CU2b N2 1.931(3)
CU2b CU3 2.7084(9)
CU3b N4 1.955(3)
CU3b N3 1.961(3)
CU3b CU4 2.7421(17)
CU4b N4 2.001(4)
CU4b N1 2.018(4)
N3 C23 1.504(5)
N3 C19 1.508(5)
N2 C10 1.506(5)
N2 C14 1.512(5)
N1 C5 1.490(5)
N1 C1 1.505(5)
N4 C28 1.500(6)
N4 C32 1.504(6)
C19 C25 1.527(6)
C19 C20 1.532(5)
C19 C24 1.540(6)
C10 C11 1.522(6)
C10 C15 1.530(6)
C10 C16 1.539(6)
C25 H25A 0.9800
C25 H25B 0.9800
C25 H25C 0.9800
C20 C21 1.505(6)
C20 H20A 0.9900
C20 H20B 0.9900
C14 C17 1.523(6)
C14 C13 1.528(6)
C14 C18 1.543(7)
C23 C27 1.522(6)
C23 C22 1.534(6)
C23 C26 1.540(6)
C1 C6 1.524(6)
C1 C7 1.526(7)
C1 C2 1.544(6)
C15 H15A 0.9800
C15 H15B 0.9800
C15 H15C 0.9800
C16 H16A 0.9800
C16 H16B 0.9800
C16 H16C 0.9800
C24 H24A 0.9800
C24 H24B 0.9800
C24 H24C 0.9800
C17 H17A 0.9800
C17 H17B 0.9800
C17 H17C 0.9800
C27 H27A 0.9800
C27 H27B 0.9800
C27 H27C 0.9800
C21 C22 1.530(6)
C21 H21A 0.9900
C21 H21B 0.9900
C5 C9 1.528(6)
C5 C4 1.537(6)
C5 C8 1.550(7)
C2 C3 1.526(7)
C2 H2A 0.9900
C2 H2B 0.9900
C13 C12 1.550(7)
C13 H13A 0.9900
C13 H13B 0.9900
C22 H22A 0.9900
C22 H22B 0.9900
C18 H18A 0.9800
C18 H18B 0.9800
C18 H18C 0.9800
C11 C12 1.540(7)
C11 H11A 0.9900
C11 H11B 0.9900
C26 H26A 0.9800
C26 H26B 0.9800
C26 H26C 0.9800
C33 C28 1.531(7)
C33 H33A 0.9800
C33 H33B 0.9800
C33 H33C 0.9800
C9 H9A 0.9800
C9 H9B 0.9800
C9 H9C 0.9800
C32 C31 1.518(7)
C32 C36 1.528(7)
C32 C35 1.531(8)
C12 H12A 0.9900
C12 H12B 0.9900
C28 C29 1.495(7)
C28 C34 1.574(7)
C6 H6A 0.9800
C6 H6B 0.9800
C6 H6C 0.9800
C3 C4 1.535(7)
C3 H3A 0.9900
C3 H3B 0.9900
C8 H8A 0.9800
C8 H8B 0.9800
C8 H8C 0.9800
C4 H4A 0.9900
C4 H4B 0.9900
C31 C30 1.590(9)
C31 H31A 0.9900
C31 H31B 0.9900
C7 H7A 0.9800
C7 H7B 0.9800
C7 H7C 0.9800
C29 C30 1.559(9)
C29 H29A 0.9900
C29 H29B 0.9900
C34 H34A 0.9800
C34 H34B 0.9800
C34 H34C 0.9800
C30 H30A 0.9900
C30 H30B 0.9900
C36 H36A 0.9800
C36 H36B 0.9800
C36 H36C 0.9800
C35 H35A 0.9800
C35 H35B 0.9800
C35 H35C 0.9800
